data_4074513
loop_
_publ_author_name
'Leung, Chin Hin'
'Incarvito, Christopher D.'
'Crabtree, Robert H.'

_publ_section_title
;
 Interplay of Linker,N-Substituent, and Counterion Effects in the
 Formation and Geometrical Distortion ofN-Heterocyclic Biscarbene
 Complexes of Rhodium(I)
;
_journal_issue 26
_journal_name_full Organometallics
_journal_page_first 6099
_journal_paper_doi 10.1021/om0607189
_journal_volume 25
_journal_year 2006
_chemical_formula_sum 'C17 H24 F6 N4 O2 P Rh'
_chemical_formula_weight 564.28
_chemical_name_systematic
; 
 ? 
;
_space_group_IT_number 14
_symmetry_cell_setting monoclinic
_symmetry_space_group_name_Hall '-P 2ybc'
_symmetry_space_group_name_H-M 'P 1 21/c 1'
_atom_sites_solution_hydrogens geom
_atom_sites_solution_primary direct
_atom_sites_solution_secondary difmap
_audit_creation_method SHELXL-97
_cell_angle_alpha 90.00
_cell_angle_beta 113.66(3)
_cell_angle_gamma 90.00
_cell_formula_units_Z 4
_cell_length_a 12.398(3)
_cell_length_b 12.884(3)
_cell_length_c 14.925(3)
_cell_measurement_temperature 123(2)
_cell_volume 2183.7(10)
_computing_cell_refinement Denzo
_computing_data_collection 'Nonius Collect'
_computing_data_reduction Denzo
_computing_molecular_graphics XP
_computing_publication_material XCIF
_computing_structure_refinement 'SHELXL-97 (Sheldrick, 1997)'
_computing_structure_solution 'SHELXS-97 (Sheldrick, 1990)'
_diffrn_ambient_temperature 123(2)
_diffrn_measured_fraction_theta_full 0.992
_diffrn_measured_fraction_theta_max 0.992
_diffrn_measurement_device_type 'Nonius KappaCCD'
_diffrn_measurement_method '\w scans'
_diffrn_radiation_monochromator graphite
_diffrn_radiation_source 'fine-focus sealed tube'
_diffrn_radiation_type MoK\a
_diffrn_radiation_wavelength 0.71073
_diffrn_reflns_av_R_equivalents 0.0281
_diffrn_reflns_av_sigmaI/netI 0.0459
_diffrn_reflns_limit_h_max 16
_diffrn_reflns_limit_h_min -16
_diffrn_reflns_limit_k_max 17
_diffrn_reflns_limit_k_min -16
_diffrn_reflns_limit_l_max 19
_diffrn_reflns_limit_l_min -19
_diffrn_reflns_number 8354
_diffrn_reflns_theta_full 28.28
_diffrn_reflns_theta_max 28.28
_diffrn_reflns_theta_min 2.41
_exptl_absorpt_coefficient_mu 0.927
_exptl_absorpt_correction_T_max 0.8734
_exptl_absorpt_correction_T_min 0.8734
_exptl_absorpt_correction_type none
_exptl_crystal_colour 'pale yellow'
_exptl_crystal_density_diffrn 1.717
_exptl_crystal_density_method 'not measured'
_exptl_crystal_description block
_exptl_crystal_F_000 1136
_exptl_crystal_size_max 0.15
_exptl_crystal_size_mid 0.15
_exptl_crystal_size_min 0.15
_refine_diff_density_max 0.512
_refine_diff_density_min -0.892
_refine_diff_density_rms 0.092
_refine_ls_extinction_method none
_refine_ls_goodness_of_fit_ref 1.040
_refine_ls_hydrogen_treatment constr
_refine_ls_matrix_type full
_refine_ls_number_parameters 280
_refine_ls_number_reflns 5382
_refine_ls_number_restraints 0
_refine_ls_restrained_S_all 1.040
_refine_ls_R_factor_all 0.0456
_refine_ls_R_factor_gt 0.0335
_refine_ls_shift/su_max 0.008
_refine_ls_shift/su_mean 0.001
_refine_ls_structure_factor_coef Fsqd
_refine_ls_weighting_details 'calc w=1/[\s^2^(Fo^2^)+(0.0482P)^2^+0.0000P] where P=(Fo^2^+2Fc^2^)/3'
_refine_ls_weighting_scheme calc
_refine_ls_wR_factor_gt 0.0804
_refine_ls_wR_factor_ref 0.0849
_reflns_number_gt 4439
_reflns_number_total 5382
_reflns_threshold_expression >2sigma(I)
_cod_data_source_file om0607189si20060807_014254.cif
_cod_data_source_block tBu2CO
_cod_depositor_comments
;
The following automatic conversions were performed:

'_symmetry_cell_setting' value 'Monoclinic' changed to 'monoclinic'
according to /home/saulius/struct/CIF-dictionaries/cif_core.dic
dictionary named 'cif_core.dic' version 2.4.1 from 2010-06-29.

Automatic conversion script
Id: cif_fix_values 1715 2011-07-08 13:25:40Z adriana 
;
_cod_original_cell_volume 2183.5(8)
_cod_original_sg_symbol_H-M P2(1)/c
_cod_database_code 4074513

loop_
_symmetry_equiv_pos_as_xyz
'x, y, z'
'-x, y+1/2, -z+1/2'
'-x, -y, -z'
'x, -y-1/2, z-1/2'

loop_
_atom_site_label
_atom_site_type_symbol
_atom_site_fract_x
_atom_site_fract_y
_atom_site_fract_z
_atom_site_U_iso_or_equiv
_atom_site_adp_type
_atom_site_occupancy
_atom_site_symmetry_multiplicity
_atom_site_calc_flag
_atom_site_refinement_flags
Rh1 Rh 0.698550(15) 0.236799(14) 0.062132(12) 0.01703(7) Uani 1 1 d .
O1 O 0.71823(19) 0.01487(14) 0.13229(14) 0.0416(5) Uani 1 1 d .
O2 O 0.48374(16) 0.19063(15) -0.12281(13) 0.0351(4) Uani 1 1 d .
N1 N 0.93384(17) 0.27312(15) 0.25745(14) 0.0204(4) Uani 1 1 d .
N2 N 0.77447(16) 0.34422(15) 0.25000(13) 0.0178(4) Uani 1 1 d .
N3 N 0.64623(15) 0.44305(14) 0.11634(13) 0.0175(4) Uani 1 1 d .
N4 N 0.67296(15) 0.47403(14) -0.01482(13) 0.0171(4) Uani 1 1 d .
C1 C 0.8189(2) 0.28355(18) 0.19901(16) 0.0188(5) Uani 1 1 d .
C2 C 0.9594(2) 0.32597(18) 0.34456(16) 0.0238(5) Uani 1 1 d .
H2A H 1.0340 0.3292 0.3981 0.029 Uiso 1 1 calc R
C3 C 0.8600(2) 0.37163(18) 0.33988(16) 0.0226(5) Uani 1 1 d .
H3A H 0.8505 0.4140 0.3883 0.027 Uiso 1 1 calc R
C4 C 1.0249(2) 0.2156(2) 0.23348(18) 0.0248(5) Uani 1 1 d .
C5 C 1.0323(3) 0.1056(2) 0.2715(2) 0.0386(7) Uani 1 1 d .
H5A H 1.0543 0.1071 0.3423 0.058 Uiso 1 1 calc R
H5B H 1.0917 0.0669 0.2575 0.058 Uiso 1 1 calc R
H5C H 0.9556 0.0716 0.2393 0.058 Uiso 1 1 calc R
C6 C 0.9905(2) 0.2169(2) 0.12325(19) 0.0344(6) Uani 1 1 d .
H6A H 0.9865 0.2889 0.1008 0.052 Uiso 1 1 calc R
H6B H 0.9134 0.1839 0.0901 0.052 Uiso 1 1 calc R
H6C H 1.0495 0.1789 0.1080 0.052 Uiso 1 1 calc R
C7 C 1.1428(2) 0.2706(2) 0.2833(2) 0.0357(7) Uani 1 1 d .
H7A H 1.1363 0.3418 0.2586 0.054 Uiso 1 1 calc R
H7B H 1.2032 0.2333 0.2692 0.054 Uiso 1 1 calc R
H7C H 1.1650 0.2720 0.3541 0.054 Uiso 1 1 calc R
C8 C 0.65522(18) 0.38562(17) 0.20371(16) 0.0189(5) Uani 1 1 d .
H8A H 0.6389 0.4323 0.2495 0.023 Uiso 1 1 calc R
H8B H 0.5972 0.3283 0.1854 0.023 Uiso 1 1 calc R
C9 C 0.67086(18) 0.39596(17) 0.04514(16) 0.0173(4) Uani 1 1 d .
C10 C 0.64969(19) 0.56836(17) 0.02014(16) 0.0195(5) Uani 1 1 d .
H10A H 0.6460 0.6346 -0.0089 0.023 Uiso 1 1 calc R
C11 C 0.63360(18) 0.54843(17) 0.10171(16) 0.0199(5) Uani 1 1 d .
H11A H 0.6167 0.5975 0.1418 0.024 Uiso 1 1 calc R
C12 C 0.71434(19) 0.47025(18) -0.09637(16) 0.0196(5) Uani 1 1 d .
C13 C 0.7154(2) 0.36012(19) -0.13215(17) 0.0273(5) Uani 1 1 d .
H13A H 0.6352 0.3320 -0.1579 0.041 Uiso 1 1 calc R
H13B H 0.7666 0.3169 -0.0776 0.041 Uiso 1 1 calc R
H13C H 0.7450 0.3604 -0.1839 0.041 Uiso 1 1 calc R
C14 C 0.8393(2) 0.5145(2) -0.05564(18) 0.0281(6) Uani 1 1 d .
H14A H 0.8381 0.5857 -0.0329 0.042 Uiso 1 1 calc R
H14B H 0.8694 0.5147 -0.1071 0.042 Uiso 1 1 calc R
H14C H 0.8903 0.4716 -0.0008 0.042 Uiso 1 1 calc R
C15 C 0.6316(2) 0.53574(19) -0.18078(17) 0.0263(5) Uani 1 1 d .
H15A H 0.5523 0.5058 -0.2054 0.039 Uiso 1 1 calc R
H15B H 0.6598 0.5370 -0.2334 0.039 Uiso 1 1 calc R
H15C H 0.6293 0.6067 -0.1579 0.039 Uiso 1 1 calc R
C16 C 0.7131(2) 0.0960(2) 0.10216(18) 0.0264(5) Uani 1 1 d .
C17 C 0.5658(2) 0.20611(19) -0.05557(17) 0.0228(5) Uani 1 1 d .
P1 P 1.31475(5) 0.12785(5) 0.09358(4) 0.02173(14) Uani 1 1 d .
F1 F 1.42501(15) 0.18409(14) 0.17462(13) 0.0536(5) Uani 1 1 d .
F2 F 1.35948(14) 0.15877(13) 0.01186(12) 0.0416(4) Uani 1 1 d .
F3 F 1.20203(12) 0.07132(12) 0.01392(11) 0.0366(4) Uani 1 1 d .
F4 F 1.26752(15) 0.09714(12) 0.17604(11) 0.0396(4) Uani 1 1 d .
F5 F 1.24070(16) 0.23353(11) 0.07466(13) 0.0385(4) Uani 1 1 d .
F6 F 1.38527(13) 0.02120(12) 0.11280(11) 0.0359(4) Uani 1 1 d .

loop_
_atom_site_aniso_label
_atom_site_aniso_U_11
_atom_site_aniso_U_22
_atom_site_aniso_U_33
_atom_site_aniso_U_23
_atom_site_aniso_U_13
_atom_site_aniso_U_12
Rh1 0.02047(11) 0.01424(11) 0.01579(11) -0.00178(7) 0.00665(8) -0.00021(6)
O1 0.0794(16) 0.0181(10) 0.0346(11) 0.0032(8) 0.0305(11) 0.0023(9)
O2 0.0339(10) 0.0367(11) 0.0270(10) -0.0048(8) 0.0043(8) -0.0080(8)
N1 0.0213(10) 0.0200(10) 0.0183(10) -0.0012(8) 0.0062(8) 0.0038(8)
N2 0.0220(10) 0.0180(10) 0.0138(9) -0.0013(7) 0.0076(8) 0.0016(7)
N3 0.0181(9) 0.0171(10) 0.0172(9) -0.0020(7) 0.0070(8) 0.0015(7)
N4 0.0163(9) 0.0175(10) 0.0175(9) -0.0002(7) 0.0067(8) 0.0011(7)
C1 0.0220(11) 0.0156(11) 0.0177(11) 0.0019(9) 0.0070(9) 0.0002(9)
C2 0.0252(12) 0.0248(13) 0.0170(11) -0.0023(9) 0.0039(10) 0.0020(10)
C3 0.0293(13) 0.0215(12) 0.0162(11) -0.0021(9) 0.0084(10) 0.0013(9)
C4 0.0214(12) 0.0286(14) 0.0235(12) -0.0027(10) 0.0081(10) 0.0067(10)
C5 0.0423(16) 0.0300(15) 0.0446(17) 0.0043(13) 0.0188(14) 0.0141(12)
C6 0.0257(13) 0.0520(18) 0.0268(14) -0.0005(13) 0.0118(11) 0.0096(12)
C7 0.0240(14) 0.0410(17) 0.0399(16) -0.0105(13) 0.0104(13) 0.0030(11)
C8 0.0192(11) 0.0200(12) 0.0185(11) -0.0006(9) 0.0088(9) 0.0005(9)
C9 0.0146(10) 0.0175(11) 0.0170(11) -0.0009(9) 0.0034(9) 0.0000(8)
C10 0.0196(11) 0.0144(11) 0.0223(12) -0.0013(9) 0.0060(10) 0.0024(9)
C11 0.0171(11) 0.0192(12) 0.0216(12) -0.0047(9) 0.0058(10) 0.0014(9)
C12 0.0209(11) 0.0227(12) 0.0160(11) 0.0006(9) 0.0082(9) 0.0011(9)
C13 0.0391(15) 0.0248(14) 0.0230(12) 0.0004(10) 0.0178(11) 0.0030(10)
C14 0.0223(12) 0.0338(15) 0.0313(14) 0.0026(11) 0.0139(10) 0.0008(11)
C15 0.0280(13) 0.0293(14) 0.0217(12) 0.0019(10) 0.0100(10) 0.0061(10)
C16 0.0372(14) 0.0264(14) 0.0171(11) -0.0032(10) 0.0125(11) 0.0012(11)
C17 0.0261(13) 0.0193(12) 0.0232(12) -0.0022(10) 0.0102(11) -0.0028(10)
P1 0.0248(3) 0.0198(3) 0.0195(3) 0.0016(2) 0.0078(3) 0.0027(2)
F1 0.0423(10) 0.0470(11) 0.0523(11) -0.0225(9) -0.0011(8) -0.0051(8)
F2 0.0463(9) 0.0457(10) 0.0456(10) 0.0102(8) 0.0318(8) 0.0013(8)
F3 0.0296(8) 0.0423(10) 0.0316(8) -0.0039(7) 0.0056(7) -0.0058(7)
F4 0.0639(11) 0.0347(9) 0.0319(8) 0.0102(7) 0.0315(8) 0.0139(8)
F5 0.0458(10) 0.0228(8) 0.0531(11) 0.0120(7) 0.0264(8) 0.0112(7)
F6 0.0404(9) 0.0314(9) 0.0337(8) 0.0025(7) 0.0124(7) 0.0151(7)

loop_
_atom_type_symbol
_atom_type_description
_atom_type_scat_dispersion_real
_atom_type_scat_dispersion_imag
_atom_type_scat_source
C C 0.0033 0.0016 'International Tables Vol C Tables 4.2.6.8 and 6.1.1.4'
H H 0.0000 0.0000 'International Tables Vol C Tables 4.2.6.8 and 6.1.1.4'
N N 0.0061 0.0033 'International Tables Vol C Tables 4.2.6.8 and 6.1.1.4'
O O 0.0106 0.0060 'International Tables Vol C Tables 4.2.6.8 and 6.1.1.4'
F F 0.0171 0.0103 'International Tables Vol C Tables 4.2.6.8 and 6.1.1.4'
P P 0.1023 0.0942 'International Tables Vol C Tables 4.2.6.8 and 6.1.1.4'
Rh Rh -1.1178 0.9187 'International Tables Vol C Tables 4.2.6.8 and 6.1.1.4'

loop_
_geom_angle_atom_site_label_1
_geom_angle_atom_site_label_2
_geom_angle_atom_site_label_3
_geom_angle
C16 Rh1 C17 91.71(11)
C16 Rh1 C1 91.58(10)
C17 Rh1 C1 168.66(9)
C16 Rh1 C9 166.67(9)
C17 Rh1 C9 93.04(9)
C1 Rh1 C9 81.49(9)
C1 N1 C2 110.02(19)
C1 N1 C4 126.45(19)
C2 N1 C4 123.51(19)
C1 N2 C3 111.52(18)
C1 N2 C8 120.58(18)
C3 N2 C8 127.16(19)
C9 N3 C11 111.32(19)
C9 N3 C8 120.63(18)
C11 N3 C8 127.15(19)
C9 N4 C10 109.74(19)
C9 N4 C12 128.04(18)
C10 N4 C12 121.37(18)
N1 C1 N2 104.91(19)
N1 C1 Rh1 139.79(17)
N2 C1 Rh1 115.29(15)
C3 C2 N1 107.9(2)
C2 C3 N2 105.7(2)
N1 C4 C5 108.0(2)
N1 C4 C7 108.6(2)
C5 C4 C7 110.5(2)
N1 C4 C6 109.78(19)
C5 C4 C6 111.3(2)
C7 C4 C6 108.6(2)
N2 C8 N3 107.89(17)
N4 C9 N3 104.77(19)
N4 C9 Rh1 140.18(16)
N3 C9 Rh1 115.00(15)
C11 C10 N4 107.6(2)
C10 C11 N3 106.59(19)
N4 C12 C13 111.71(18)
N4 C12 C15 108.51(18)
C13 C12 C15 108.98(19)
N4 C12 C14 106.68(17)
C13 C12 C14 109.79(19)
C15 C12 C14 111.2(2)
O1 C16 Rh1 173.7(2)
O2 C17 Rh1 176.2(2)
F2 P1 F1 90.65(10)
F2 P1 F6 91.10(9)
F1 P1 F6 90.80(9)
F2 P1 F3 90.78(9)
F1 P1 F3 178.49(10)
F6 P1 F3 89.64(9)
F2 P1 F5 90.20(9)
F1 P1 F5 90.21(10)
F6 P1 F5 178.34(10)
F3 P1 F5 89.32(9)
F2 P1 F4 179.23(9)
F1 P1 F4 89.76(10)
F6 P1 F4 89.54(8)
F3 P1 F4 88.80(9)
F5 P1 F4 89.15(9)

loop_
_geom_bond_atom_site_label_1
_geom_bond_atom_site_label_2
_geom_bond_distance
Rh1 C16 1.895(3)
Rh1 C17 1.905(3)
Rh1 C1 2.077(2)
Rh1 C9 2.078(2)
O1 C16 1.130(3)
O2 C17 1.124(3)
N1 C1 1.346(3)
N1 C2 1.387(3)
N1 C4 1.508(3)
N2 C1 1.352(3)
N2 C3 1.381(3)
N2 C8 1.459(3)
N3 C9 1.361(3)
N3 C11 1.374(3)
N3 C8 1.464(3)
N4 C9 1.354(3)
N4 C10 1.398(3)
N4 C12 1.499(3)
C2 C3 1.341(3)
C4 C5 1.517(4)
C4 C7 1.523(3)
C4 C6 1.525(3)
C10 C11 1.335(3)
C12 C13 1.518(3)
C12 C15 1.521(3)
C12 C14 1.529(3)
P1 F2 1.5801(16)
P1 F1 1.5904(17)
P1 F6 1.5916(15)
P1 F3 1.6010(16)
P1 F5 1.6026(16)
P1 F4 1.6101(16)
